data_7037357
loop_
_publ_author_name
'\'Alvarez, Celedonio M'
'Garc\'ia-Rodr\'iguez, Ra\'ul'
'Miguel, Daniel'

_publ_section_title
;
 Metallamacrocycle formation through dimerization of metal bioconjugates
 derived from amino acids and peptides.
;
_journal_issue 3
_journal_name_full 'Dalton transactions (Cambridge, England : 2003)'
_journal_page_first 963
_journal_page_last 972
_journal_paper_doi 10.1039/c5dt01256b
_journal_volume 45
_journal_year 2016
_chemical_formula_moiety 'C32 H34 Mo2 N6 O10, 2(C H4 O)'
_chemical_formula_sum 'C34 H42 Mo2 N6 O12'
_chemical_formula_weight 918.61
_chemical_name_systematic
;
 ?
;
_space_group_crystal_system monoclinic
_space_group_IT_number 14
_space_group_name_Hall '-P 2ybc'
_space_group_name_H-M_alt 'P 1 21/c 1'
_symmetry_space_group_name_Hall '-P 2ybc'
_symmetry_space_group_name_H-M 'P 1 21/c 1'
_atom_sites_solution_hydrogens geom
_atom_sites_solution_primary direct
_audit_creation_date 2015-08-25
_audit_creation_method
;
Olex2 1.2
(compiled 2015.01.26 svn.r3150 for OlexSys, GUI svn.r4998)
;
_audit_update_record
;
2015-11-15 deposited with the CCDC.
2015-11-19 downloaded from the CCDC.
;
_cell_angle_alpha 90
_cell_angle_beta 91.241(5)
_cell_angle_gamma 90
_cell_formula_units_Z 2
_cell_length_a 9.942(3)
_cell_length_b 10.301(3)
_cell_length_c 19.236(5)
_cell_measurement_reflns_used 696
_cell_measurement_temperature 296
_cell_measurement_theta_max 22.499
_cell_measurement_theta_min 2.848
_cell_volume 1969.5(10)
_computing_cell_refinement 'SAINT v6.02A (Bruker, 2001)'
_computing_data_reduction 'SAINT v6.02A (Bruker, 2001)'
_computing_molecular_graphics 'Olex2 (Dolomanov et al., 2009)'
_computing_publication_material 'Olex2 (Dolomanov et al., 2009)'
_computing_structure_refinement 'ShelXL (Sheldrick, 2008)'
_computing_structure_solution 'SIR2004 (Burla et al., 2007)'
_diffrn_ambient_temperature 296
_diffrn_measured_fraction_theta_full 0.795
_diffrn_measured_fraction_theta_max 0.999
_diffrn_measurement_device_type 'CCD area detector'
_diffrn_measurement_method 'phi and omega scans'
_diffrn_radiation_monochromator graphite
_diffrn_radiation_type MoK\a
_diffrn_radiation_wavelength 0.71073
_diffrn_reflns_av_R_equivalents 0.0434
_diffrn_reflns_av_unetI/netI 0.0531
_diffrn_reflns_laue_measured_fraction_full 0.795
_diffrn_reflns_laue_measured_fraction_max 0.999
_diffrn_reflns_limit_h_max 11
_diffrn_reflns_limit_h_min -11
_diffrn_reflns_limit_k_max 11
_diffrn_reflns_limit_k_min -11
_diffrn_reflns_limit_l_max 15
_diffrn_reflns_limit_l_min -21
_diffrn_reflns_number 8519
_diffrn_reflns_point_group_measured_fraction_full 0.795
_diffrn_reflns_point_group_measured_fraction_max 0.999
_diffrn_reflns_theta_full 25.242
_diffrn_reflns_theta_max 23.267
_diffrn_reflns_theta_min 2.049
_exptl_absorpt_coefficient_mu 0.703
_exptl_absorpt_correction_T_max 1.000000
_exptl_absorpt_correction_T_min 0.742882
_exptl_absorpt_correction_type multi-scan
_exptl_absorpt_process_details sadabs
_exptl_crystal_colour black
_exptl_crystal_colour_primary black
_exptl_crystal_density_diffrn 1.549
_exptl_crystal_description prism
_exptl_crystal_F_000 936
_exptl_crystal_size_max 0.09
_exptl_crystal_size_mid 0.08
_exptl_crystal_size_min 0.04
_refine_diff_density_max 0.295
_refine_diff_density_min -0.281
_refine_diff_density_rms 0.054
_refine_ls_extinction_method none
_refine_ls_goodness_of_fit_ref 0.880
_refine_ls_hydrogen_treatment constr
_refine_ls_matrix_type full
_refine_ls_number_parameters 247
_refine_ls_number_reflns 2827
_refine_ls_number_restraints 0
_refine_ls_restrained_S_all 0.880
_refine_ls_R_factor_all 0.0581
_refine_ls_R_factor_gt 0.0285
_refine_ls_shift/su_max 0.001
_refine_ls_shift/su_mean 0.000
_refine_ls_structure_factor_coef Fsqd
_refine_ls_weighting_details 'w=1/[\s^2^(Fo^2^)+(0.0226P)^2^] where P=(Fo^2^+2Fc^2^)/3'
_refine_ls_weighting_scheme calc
_refine_ls_wR_factor_gt 0.0535
_refine_ls_wR_factor_ref 0.0587
_reflns_Friedel_coverage 0.000
_reflns_number_gt 1774
_reflns_number_total 2827
_reflns_threshold_expression 'I > 2\s(I)'
_cod_data_source_file c5dt01256b2.cif
_cod_data_source_block C_4c_1_rg295am
_cod_depositor_comments 'Adding full bibliography for 7037352--7037358.cif.'
_cod_original_cell_volume 1969.5(9)
_cod_database_code 7037357
_shelxl_version_number 2013-3
_shelx_space_group_comment
;
The symmetry employed for this shelxl refinement is uniquely defined
by the following loop, which should always be used as a source of
symmetry information in preference to the above space-group names.
They are only intended as comments.
;
_olex2_refinement_description
;
1. Fixed Uiso
 At 1.2 times of:
  All C(H) groups, All C(H,H) groups, All N(H) groups
 At 1.5 times of:
  All C(H,H,H) groups, All O(H) groups
2.a Secondary CH2 refined with riding coordinates:
 C3(H3A,H3B), C5(H5A,H5B), C17(H17A,H17B), C19(H19A,H19B)
2.b Aromatic/amide H refined with riding coordinates:
 N3(H3), C11(H11), C12(H12), C13(H13), C14(H14), C16(H16)
2.c Idealised Me refined as rotating group:
 C6(H6A,H6B,H6C), C50(H50A,H50B,H50C)
2.d Idealised tetrahedral OH refined as rotating group:
 O50(H50)
;
_olex2_submission_special_instructions 'No special instructions were received'

loop_
_space_group_symop_operation_xyz
'x, y, z'
'-x, y+1/2, -z+1/2'
'-x, -y, -z'
'x, -y-1/2, z-1/2'

loop_
_atom_site_label
_atom_site_type_symbol
_atom_site_fract_x
_atom_site_fract_y
_atom_site_fract_z
_atom_site_U_iso_or_equiv
_atom_site_adp_type
_atom_site_occupancy
_atom_site_site_symmetry_order
_atom_site_calc_flag
_atom_site_refinement_flags_posn
Mo1 Mo 0.69161(3) 0.50327(4) 0.14353(2) 0.03604(11) Uani 1 1 d .
N1 N 0.6297(3) 0.7107(3) 0.12649(15) 0.0363(8) Uani 1 1 d .
N2 N 0.8629(3) 0.6284(3) 0.18486(15) 0.0348(8) Uani 1 1 d .
N3 N 1.0583(3) 0.5003(3) 0.11135(14) 0.0437(7) Uani 1 1 d .
H3 H 0.9981 0.5520 0.0944 0.052 Uiso 1 1 calc R
C1 C 0.7740(4) 0.3321(4) 0.1394(2) 0.0515(12) Uani 1 1 d .
O1 O 0.8216(3) 0.2295(3) 0.13558(17) 0.0775(11) Uani 1 1 d .
C2 C 0.5518(4) 0.4086(4) 0.0909(2) 0.0501(12) Uani 1 1 d .
O2 O 0.4725(3) 0.3457(3) 0.06227(17) 0.0749(10) Uani 1 1 d .
C3 C 0.4992(4) 0.4998(5) 0.2085(2) 0.0624(12) Uani 1 1 d .
H3A H 0.4397 0.5740 0.2038 0.075 Uiso 1 1 calc R
H3B H 0.4522 0.4175 0.2111 0.075 Uiso 1 1 calc R
O3 O 1.1613(3) 0.4342(3) 0.20979(15) 0.0820(11) Uani 1 1 d .
C4 C 0.6111(5) 0.5149(5) 0.2518(2) 0.0565(12) Uani 1 1 d .
C5 C 0.6978(5) 0.4069(4) 0.2524(2) 0.0625(13) Uani 1 1 d .
H5A H 0.6561 0.3221 0.2561 0.075 Uiso 1 1 calc R
H5B H 0.7811 0.4152 0.2792 0.075 Uiso 1 1 calc R
C6 C 0.6413(5) 0.6342(4) 0.2947(2) 0.0757(16) Uani 1 1 d .
H6A H 0.7367 0.6409 0.3029 0.114 Uiso 1 1 calc GR
H6B H 0.5967 0.6279 0.3383 0.114 Uiso 1 1 calc GR
H6C H 0.6098 0.7099 0.2701 0.114 Uiso 1 1 calc GR
C11 C 0.5148(4) 0.7525(4) 0.0966(2) 0.0490(11) Uani 1 1 d .
H11 H 0.4463 0.6932 0.0872 0.059 Uiso 1 1 calc R
C12 C 0.4956(5) 0.8814(5) 0.0793(2) 0.0608(13) Uani 1 1 d .
H12 H 0.4149 0.9081 0.0587 0.073 Uiso 1 1 calc R
C13 C 0.5949(5) 0.9689(4) 0.0926(2) 0.0622(14) Uani 1 1 d .
H13 H 0.5832 1.0558 0.0808 0.075 Uiso 1 1 calc R
C14 C 0.7123(5) 0.9277(4) 0.1237(2) 0.0546(12) Uani 1 1 d .
H14 H 0.7808 0.9864 0.1340 0.066 Uiso 1 1 calc R
C15 C 0.7277(4) 0.7989(4) 0.13937(19) 0.0386(10) Uani 1 1 d .
C16 C 0.8492(4) 0.7495(4) 0.17221(19) 0.0397(10) Uani 1 1 d .
H16 H 0.9183 0.8066 0.1843 0.048 Uiso 1 1 calc R
C17 C 0.9868(4) 0.5862(4) 0.2206(2) 0.0495(11) Uani 1 1 d .
H17A H 0.9628 0.5420 0.2631 0.059 Uiso 1 1 calc R
H17B H 1.0382 0.6628 0.2338 0.059 Uiso 1 1 calc R
C18 C 1.0766(3) 0.4977(5) 0.17971(19) 0.0444(9) Uani 1 1 d .
C19 C 1.1334(4) 0.4213(4) 0.06335(19) 0.0436(10) Uani 1 1 d .
H19A H 1.0734 0.3579 0.0419 0.052 Uiso 1 1 calc R
H19B H 1.2031 0.3745 0.0890 0.052 Uiso 1 1 calc R
C20 C 1.1978(3) 0.5018(5) 0.00676(18) 0.0400(9) Uani 1 1 d .
O20 O 1.2099(2) 0.4390(2) -0.05026(13) 0.0363(6) Uani 1 1 d .
O21 O 1.2328(3) 0.6139(3) 0.01777(15) 0.0610(9) Uani 1 1 d .
C50 C 1.0966(6) 0.9003(6) 0.0528(3) 0.124(2) Uani 1 1 d .
H50A H 1.1616 0.9026 0.0166 0.186 Uiso 1 1 calc GR
H50B H 1.0920 0.9840 0.0746 0.186 Uiso 1 1 calc GR
H50C H 1.0100 0.8781 0.0332 0.186 Uiso 1 1 calc GR
O50 O 1.1339(4) 0.8096(4) 0.10100(19) 0.1000(12) Uani 1 1 d .
H50 H 1.1644 0.7458 0.0813 0.150 Uiso 1 1 calc GR

loop_
_atom_site_aniso_label
_atom_site_aniso_U_11
_atom_site_aniso_U_22
_atom_site_aniso_U_33
_atom_site_aniso_U_23
_atom_site_aniso_U_13
_atom_site_aniso_U_12
Mo1 0.04035(18) 0.03206(18) 0.03589(19) -0.0004(2) 0.00497(12) -0.0027(2)
N1 0.0380(19) 0.036(2) 0.035(2) -0.0021(16) 0.0071(16) 0.0008(17)
N2 0.0334(19) 0.047(2) 0.0245(19) -0.0037(16) 0.0017(14) 0.0026(16)
N3 0.0455(17) 0.0568(19) 0.0290(18) 0.008(2) 0.0027(13) 0.019(2)
C1 0.068(3) 0.040(3) 0.046(3) 0.001(2) -0.002(2) -0.010(2)
O1 0.108(3) 0.034(2) 0.090(3) 0.0000(19) -0.002(2) 0.016(2)
C2 0.050(3) 0.047(3) 0.053(3) 0.004(2) 0.014(2) -0.005(2)
O2 0.060(2) 0.083(3) 0.081(3) -0.019(2) -0.0039(18) -0.0302(19)
C3 0.060(3) 0.058(3) 0.071(3) 0.000(3) 0.030(2) -0.006(3)
O3 0.078(2) 0.127(3) 0.041(2) 0.0175(19) -0.0028(17) 0.048(2)
C4 0.077(3) 0.047(3) 0.046(3) 0.002(3) 0.026(2) -0.011(3)
C5 0.094(4) 0.056(3) 0.038(3) 0.011(2) 0.007(3) -0.014(3)
C6 0.113(4) 0.066(4) 0.051(3) -0.011(3) 0.043(3) -0.018(3)
C11 0.045(3) 0.054(3) 0.048(3) -0.005(2) 0.001(2) 0.005(2)
C12 0.067(3) 0.064(3) 0.051(3) 0.011(3) 0.000(2) 0.029(3)
C13 0.093(4) 0.036(3) 0.058(3) 0.006(2) 0.017(3) 0.015(3)
C14 0.074(3) 0.038(3) 0.052(3) 0.000(2) 0.015(3) 0.002(2)
C15 0.048(3) 0.032(2) 0.036(3) -0.0027(19) 0.009(2) 0.002(2)
C16 0.043(2) 0.043(3) 0.033(3) -0.011(2) 0.0069(19) -0.009(2)
C17 0.049(3) 0.069(3) 0.030(3) -0.003(2) -0.002(2) 0.004(2)
C18 0.040(2) 0.057(2) 0.036(2) 0.006(3) 0.0027(18) -0.001(3)
C19 0.045(2) 0.052(3) 0.035(3) -0.001(2) 0.006(2) 0.006(2)
C20 0.0326(19) 0.049(2) 0.039(2) 0.007(3) -0.0008(16) 0.004(3)
O20 0.0385(15) 0.0414(15) 0.0290(16) -0.0048(13) 0.0021(12) 0.0014(12)
O21 0.076(2) 0.051(2) 0.057(2) -0.0165(16) 0.0189(16) -0.0181(17)
C50 0.135(6) 0.116(6) 0.121(6) 0.035(5) 0.008(5) 0.038(5)
O50 0.125(3) 0.091(3) 0.085(3) -0.019(2) 0.023(2) -0.001(3)

loop_
_atom_type_symbol
_atom_type_description
_atom_type_scat_dispersion_real
_atom_type_scat_dispersion_imag
_atom_type_scat_source
C C 0.0033 0.0016 'International Tables Vol C Tables 4.2.6.8 and 6.1.1.4'
H H 0.0000 0.0000 'International Tables Vol C Tables 4.2.6.8 and 6.1.1.4'
Mo Mo -1.6832 0.6857 'International Tables Vol C Tables 4.2.6.8 and 6.1.1.4'
N N 0.0061 0.0033 'International Tables Vol C Tables 4.2.6.8 and 6.1.1.4'
O O 0.0106 0.0060 'International Tables Vol C Tables 4.2.6.8 and 6.1.1.4'

loop_
_geom_angle_atom_site_label_1
_geom_angle_atom_site_label_2
_geom_angle_atom_site_label_3
_geom_angle
_geom_angle_site_symmetry_1
_geom_angle_site_symmetry_3
N1 Mo1 N2 73.22(11) . .
N1 Mo1 C3 82.31(14) . .
N1 Mo1 C4 89.01(15) . .
N1 Mo1 C5 122.80(13) . .
N2 Mo1 C3 116.38(14) . .
N2 Mo1 C5 85.51(13) . .
C1 Mo1 N1 165.97(14) . .
C1 Mo1 N2 102.47(15) . .
C1 Mo1 C2 79.80(17) . .
C1 Mo1 C3 111.25(17) . .
C1 Mo1 C4 104.14(18) . .
C1 Mo1 C5 69.23(16) . .
C1 Mo1 O20 90.96(14) . 3_765
C2 Mo1 N1 102.04(14) . .
C2 Mo1 N2 169.33(14) . .
C2 Mo1 C3 71.64(16) . .
C2 Mo1 C4 103.98(16) . .
C2 Mo1 C5 104.95(16) . .
C2 Mo1 O20 92.15(13) . 3_765
C3 Mo1 C5 60.68(16) . .
C4 Mo1 N2 85.69(14) . .
C4 Mo1 C3 35.32(14) . .
C4 Mo1 C5 35.87(14) . .
O20 Mo1 N1 75.11(9) 3_765 .
O20 Mo1 N2 77.44(9) 3_765 .
O20 Mo1 C3 148.81(13) 3_765 .
O20 Mo1 C4 159.50(14) 3_765 .
O20 Mo1 C5 150.48(13) 3_765 .
C11 N1 Mo1 126.7(3) . .
C11 N1 C15 117.9(3) . .
C15 N1 Mo1 114.8(2) . .
C16 N2 Mo1 114.3(3) . .
C16 N2 C17 117.7(3) . .
C17 N2 Mo1 127.9(3) . .
C18 N3 H3 118.0 . .
C18 N3 C19 124.0(3) . .
C19 N3 H3 118.0 . .
O1 C1 Mo1 178.5(4) . .
O2 C2 Mo1 175.5(4) . .
Mo1 C3 H3A 116.6 . .
Mo1 C3 H3B 116.6 . .
H3A C3 H3B 113.6 . .
C4 C3 Mo1 70.1(2) . .
C4 C3 H3A 116.6 . .
C4 C3 H3B 116.6 . .
C3 C4 Mo1 74.6(2) . .
C3 C4 C5 113.6(4) . .
C3 C4 C6 124.7(5) . .
C5 C4 Mo1 74.6(2) . .
C5 C4 C6 121.7(4) . .
C6 C4 Mo1 118.6(3) . .
Mo1 C5 H5A 116.7 . .
Mo1 C5 H5B 116.7 . .
C4 C5 Mo1 69.5(2) . .
C4 C5 H5A 116.7 . .
C4 C5 H5B 116.7 . .
H5A C5 H5B 113.7 . .
C4 C6 H6A 109.5 . .
C4 C6 H6B 109.5 . .
C4 C6 H6C 109.5 . .
H6A C6 H6B 109.5 . .
H6A C6 H6C 109.5 . .
H6B C6 H6C 109.5 . .
N1 C11 H11 119.2 . .
N1 C11 C12 121.7(4) . .
C12 C11 H11 119.2 . .
C11 C12 H12 120.1 . .
C13 C12 C11 119.8(4) . .
C13 C12 H12 120.1 . .
C12 C13 H13 120.5 . .
C12 C13 C14 119.1(4) . .
C14 C13 H13 120.5 . .
C13 C14 H14 120.4 . .
C13 C14 C15 119.2(4) . .
C15 C14 H14 120.4 . .
N1 C15 C14 122.3(4) . .
N1 C15 C16 115.9(3) . .
C14 C15 C16 121.8(4) . .
N2 C16 C15 120.8(4) . .
N2 C16 H16 119.6 . .
C15 C16 H16 119.6 . .
N2 C17 H17A 108.3 . .
N2 C17 H17B 108.3 . .
N2 C17 C18 115.8(3) . .
H17A C17 H17B 107.4 . .
C18 C17 H17A 108.3 . .
C18 C17 H17B 108.3 . .
N3 C18 C17 115.8(4) . .
O3 C18 N3 124.6(4) . .
O3 C18 C17 119.5(3) . .
N3 C19 H19A 109.1 . .
N3 C19 H19B 109.1 . .
N3 C19 C20 112.4(3) . .
H19A C19 H19B 107.9 . .
C20 C19 H19A 109.1 . .
C20 C19 H19B 109.1 . .
O20 C20 C19 112.7(4) . .
O21 C20 C19 120.9(4) . .
O21 C20 O20 126.4(4) . .
C20 O20 Mo1 128.9(2) . 3_765
H50A C50 H50B 109.5 . .
H50A C50 H50C 109.5 . .
H50B C50 H50C 109.5 . .
O50 C50 H50A 109.5 . .
O50 C50 H50B 109.5 . .
O50 C50 H50C 109.5 . .
C50 O50 H50 109.5 . .

loop_
_geom_bond_atom_site_label_1
_geom_bond_atom_site_label_2
_geom_bond_distance
_geom_bond_site_symmetry_2
Mo1 N1 2.246(3) .
Mo1 N2 2.266(3) .
Mo1 C1 1.946(5) .
Mo1 C2 1.962(5) .
Mo1 C3 2.307(3) .
Mo1 C4 2.250(4) .
Mo1 C5 2.317(4) .
Mo1 O20 2.147(2) 3_765
N1 C11 1.338(4) .
N1 C15 1.351(4) .
N2 C16 1.278(4) .
N2 C17 1.464(4) .
N3 H3 0.8600 .
N3 C18 1.324(4) .
N3 C19 1.450(4) .
C1 O1 1.161(4) .
C2 O2 1.151(4) .
C3 H3A 0.9700 .
C3 H3B 0.9700 .
C3 C4 1.384(6) .
O3 C18 1.204(4) .
C4 C5 1.408(6) .
C4 C6 1.507(6) .
C5 H5A 0.9700 .
C5 H5B 0.9700 .
C6 H6A 0.9600 .
C6 H6B 0.9600 .
C6 H6C 0.9600 .
C11 H11 0.9300 .
C11 C12 1.381(5) .
C12 H12 0.9300 .
C12 C13 1.357(5) .
C13 H13 0.9300 .
C13 C14 1.367(5) .
C14 H14 0.9300 .
C14 C15 1.368(5) .
C15 C16 1.443(5) .
C16 H16 0.9300 .
C17 H17A 0.9700 .
C17 H17B 0.9700 .
C17 C18 1.509(5) .
C19 H19A 0.9700 .
C19 H19B 0.9700 .
C19 C20 1.521(5) .
C20 O20 1.281(4) .
C20 O21 1.223(5) .
O20 Mo1 2.147(2) 3_765
C50 H50A 0.9600 .
C50 H50B 0.9600 .
C50 H50C 0.9600 .
C50 O50 1.362(6) .
O50 H50 0.8200 .

loop_
_geom_torsion_atom_site_label_1
_geom_torsion_atom_site_label_2
_geom_torsion_atom_site_label_3
_geom_torsion_atom_site_label_4
_geom_torsion
_geom_torsion_site_symmetry_4
Mo1 N1 C11 C12 -170.1(3) .
Mo1 N1 C15 C14 171.9(3) .
Mo1 N1 C15 C16 -9.4(4) .
Mo1 N2 C16 C15 4.9(4) .
Mo1 N2 C17 C18 60.8(4) .
Mo1 C3 C4 C5 -65.2(3) .
Mo1 C3 C4 C6 114.5(4) .
N1 C11 C12 C13 0.1(6) .
N1 C15 C16 N2 3.1(5) .
N2 C17 C18 N3 20.6(6) .
N2 C17 C18 O3 -162.0(4) .
N3 C19 C20 O20 -150.2(3) .
N3 C19 C20 O21 30.0(5) .
C3 C4 C5 Mo1 65.1(3) .
C6 C4 C5 Mo1 -114.5(4) .
C11 N1 C15 C14 0.7(5) .
C11 N1 C15 C16 179.4(3) .
C11 C12 C13 C14 -0.6(6) .
C12 C13 C14 C15 1.2(6) .
C13 C14 C15 N1 -1.3(6) .
C13 C14 C15 C16 -179.9(3) .
C14 C15 C16 N2 -178.2(4) .
C15 N1 C11 C12 -0.1(5) .
C16 N2 C17 C18 -116.1(4) .
C17 N2 C16 C15 -177.8(3) .
C18 N3 C19 C20 -126.7(4) .
C19 N3 C18 O3 3.5(7) .
C19 N3 C18 C17 -179.3(3) .
C19 C20 O20 Mo1 -173.9(2) 3_765
O21 C20 O20 Mo1 5.8(5) 3_765
